data_4312356
loop_
_publ_author_name
'Mark R. Mason'
'Bassam N. Fneich'
'Kristin Kirschbaum'

_publ_contact_author
;
     Professor Mark R. Mason
     Department of Chemistry
     University of Toledo
     Toledo
     OH 43606
     USA
;
_publ_contact_author_email mmason5@uoft02.utoledo.edu
_publ_contact_author_fax '(419) 530-4033'
_publ_contact_author_phone '(419) 530-1532'
_publ_section_title
;
 Titanium and Zirconium Amido Complexes Ligated by
 2,2'-Di(3-methylindolyl)methanes: Synthesis, Characterization, and
 Ethylene Polymerization Activity
;
_journal_name_full 'Inorganic Chemistry'
_journal_page_first 6592
_journal_page_last 6594
_journal_paper_doi 10.1021/ic0347236
_journal_volume 42
_journal_year 2003
_chemical_formula_sum 'C40.5 H51 Br N4 O Zr'
_chemical_formula_weight 780.98
_chemical_name_systematic
; 
 ? 
;
_space_group_IT_number 14
_symmetry_cell_setting monoclinic
_symmetry_space_group_name_Hall '-P 2ybc'
_symmetry_space_group_name_H-M 'P 1 21/c 1'
_atom_sites_solution_hydrogens mixed
_atom_sites_solution_primary patterson
_atom_sites_solution_secondary difmap
_audit_creation_method SHELXL-97
_cell_angle_alpha 90.00
_cell_angle_beta 107.118(3)
_cell_angle_gamma 90.00
_cell_formula_units_Z 4
_cell_length_a 20.192(3)
_cell_length_b 11.756(2)
_cell_length_c 16.681(3)
_cell_measurement_reflns_used 8505
_cell_measurement_temperature 120(2)
_cell_measurement_theta_max 55.697
_cell_measurement_theta_min 5.116
_cell_volume 3784.3(11)
_computing_cell_refinement 'Bruker SMART'
_computing_data_collection 'Bruker SMART'
_computing_data_reduction 'Bruker SHELXTL'
_computing_molecular_graphics 'Bruker SHELXTL'
_computing_publication_material 'Bruker SHELXTL'
_computing_structure_refinement 'SHELXL-97 (Sheldrick, 1997)'
_computing_structure_solution 'SHELXS-97 (Sheldrick, 1990)'
_diffrn_ambient_temperature 120(2)
_diffrn_measured_fraction_theta_full 0.907
_diffrn_measured_fraction_theta_max 0.907
_diffrn_measurement_device_type 'CCD area detector'
_diffrn_measurement_method 'omega scans'
_diffrn_radiation_monochromator graphite
_diffrn_radiation_source 'sealed tube'
_diffrn_radiation_type MoK\a
_diffrn_radiation_wavelength 0.71073
_diffrn_reflns_av_R_equivalents 0.0655
_diffrn_reflns_av_sigmaI/netI 0.0623
_diffrn_reflns_limit_h_max 20
_diffrn_reflns_limit_h_min -27
_diffrn_reflns_limit_k_max 12
_diffrn_reflns_limit_k_min -15
_diffrn_reflns_limit_l_max 22
_diffrn_reflns_limit_l_min -21
_diffrn_reflns_number 24523
_diffrn_reflns_theta_full 28.84
_diffrn_reflns_theta_max 28.84
_diffrn_reflns_theta_min 2.03
_exptl_absorpt_coefficient_mu 1.382
_exptl_absorpt_correction_T_max 0.841234
_exptl_absorpt_correction_T_min 0.604918
_exptl_absorpt_correction_type sadabs
_exptl_crystal_colour colorless
_exptl_crystal_density_diffrn 1.371
_exptl_crystal_density_method 'not measured'
_exptl_crystal_F_000 1620
_refine_diff_density_max 1.726
_refine_diff_density_min -2.421
_refine_diff_density_rms 0.173
_refine_ls_extinction_method none
_refine_ls_goodness_of_fit_ref 1.009
_refine_ls_hydrogen_treatment mixed
_refine_ls_matrix_type full
_refine_ls_number_parameters 628
_refine_ls_number_reflns 8986
_refine_ls_number_restraints 0
_refine_ls_restrained_S_all 1.009
_refine_ls_R_factor_all 0.0950
_refine_ls_R_factor_gt 0.0646
_refine_ls_shift/su_max 0.059
_refine_ls_shift/su_mean 0.003
_refine_ls_structure_factor_coef Fsqd
_refine_ls_weighting_details 'calc w=1/[\s^2^(Fo^2^)+(0.1256P)^2^+0.0000P] where P=(Fo^2^+2Fc^2^)/3'
_refine_ls_weighting_scheme calc
_refine_ls_wR_factor_gt 0.1628
_refine_ls_wR_factor_ref 0.1858
_reflns_number_gt 6288
_reflns_number_total 8986
_reflns_threshold_expression >2sigma(I)
_cod_data_source_file ic0347236si20030908_044746_4.cif
_cod_data_source_block 4b
_cod_depositor_comments
;
The following automatic conversions were performed:

'_symmetry_cell_setting' value 'Monoclinic' changed to 'monoclinic'
according to the built-in table from CIF Core dictionary named
'cif_core.dic' version 2.4.1 from 2010-06-29.

Automatic conversion script
Id: cif_fix_values 1646 2011-03-28 12:23:43Z adriana 

The following automatic conversions were performed:

'_atom_sites_solution_hydrogens' value 'geom and difmap' was changed
to 'mixed'.

Automatic conversion script
Id: cif_fix_values 6452 2018-10-05 10:23:21Z andrius 
;
_cod_original_cell_volume 3784.2(11)
_cod_original_formula_sum 'C40.50 H51 Br N4 O Zr'
_cod_database_code 4312356

loop_
_symmetry_equiv_pos_as_xyz
'x, y, z'
'-x, y+1/2, -z+1/2'
'-x, -y, -z'
'x, -y-1/2, z-1/2'

loop_
_atom_site_label
_atom_site_type_symbol
_atom_site_fract_x
_atom_site_fract_y
_atom_site_fract_z
_atom_site_U_iso_or_equiv
_atom_site_adp_type
_atom_site_occupancy
_atom_site_symmetry_multiplicity
_atom_site_calc_flag
_atom_site_refinement_flags
_atom_site_disorder_assembly
_atom_site_disorder_group
Zr Zr 0.775475(19) 0.37389(3) 0.46349(2) 0.01594(13) Uani 1 1 d . A .
Br Br 0.49664(2) 0.63346(4) 0.15732(3) 0.02837(15) Uani 1 1 d . . .
N1 N 0.69205(17) 0.2833(3) 0.4974(2) 0.0170(7) Uani 1 1 d . . .
N2 N 0.76616(17) 0.4937(3) 0.55978(19) 0.0168(7) Uani 1 1 d . . .
N3 N 0.77400(19) 0.4885(3) 0.3720(2) 0.0229(7) Uani 1 1 d . . .
N4 N 0.87143(18) 0.3104(3) 0.5135(2) 0.0250(8) Uani 1 1 d . . .
O1 O 0.74563(15) 0.2435(2) 0.35686(17) 0.0217(6) Uani 1 1 d . . .
C1 C 0.6364(2) 0.4659(3) 0.5215(2) 0.0185(8) Uani 1 1 d . . .
H1 H 0.603(2) 0.492(4) 0.541(3) 0.026(13) Uiso 1 1 d . . .
C2 C 0.6070(2) 0.5068(3) 0.4304(2) 0.0191(8) Uani 1 1 d . . .
C3 C 0.5619(2) 0.4364(4) 0.3716(3) 0.0280(10) Uani 1 1 d . . .
H3 H 0.556(3) 0.356(4) 0.377(3) 0.029(14) Uiso 1 1 d . . .
C4 C 0.5304(3) 0.4742(4) 0.2900(3) 0.0316(11) Uani 1 1 d . . .
H4 H 0.502(3) 0.431(5) 0.254(4) 0.036(14) Uiso 1 1 d . . .
C5 C 0.5434(2) 0.5824(4) 0.2678(2) 0.0232(9) Uani 1 1 d . . .
C6 C 0.5882(2) 0.6539(4) 0.3242(3) 0.0239(9) Uani 1 1 d . . .
H6 H 0.598(2) 0.733(4) 0.308(3) 0.033(13) Uiso 1 1 d . . .
C7 C 0.6196(2) 0.6157(4) 0.4059(3) 0.0202(8) Uani 1 1 d . . .
H7 H 0.650(3) 0.666(5) 0.450(4) 0.046(16) Uiso 1 1 d . . .
C11 C 0.6416(2) 0.3386(4) 0.5262(2) 0.0186(8) Uani 1 1 d . . .
C12 C 0.5993(2) 0.2632(4) 0.5496(2) 0.0209(8) Uani 1 1 d . . .
C13 C 0.6223(2) 0.1523(4) 0.5358(2) 0.0218(9) Uani 1 1 d . . .
C14 C 0.5989(2) 0.0422(4) 0.5452(3) 0.0276(10) Uani 1 1 d . . .
H14 H 0.559(3) 0.039(5) 0.568(3) 0.041(15) Uiso 1 1 d . . .
C15 C 0.6312(3) -0.0499(4) 0.5237(3) 0.0317(11) Uani 1 1 d . . .
H15 H 0.621(3) -0.132(4) 0.533(3) 0.026(13) Uiso 1 1 d . . .
C16 C 0.6887(3) -0.0355(4) 0.4933(3) 0.0313(10) Uani 1 1 d . . .
H16 H 0.713(3) -0.093(5) 0.485(4) 0.040(15) Uiso 1 1 d . . .
C17 C 0.7136(2) 0.0729(4) 0.4841(3) 0.0246(9) Uani 1 1 d . . .
H17 H 0.752(2) 0.075(4) 0.465(3) 0.021(11) Uiso 1 1 d . . .
C18 C 0.6797(2) 0.1667(3) 0.5041(2) 0.0179(8) Uani 1 1 d . . .
C19 C 0.5376(2) 0.2872(4) 0.5800(3) 0.0295(10) Uani 1 1 d . . .
H19B H 0.527(3) 0.381(4) 0.586(4) 0.037(15) Uiso 1 1 d . . .
H19A H 0.498(3) 0.263(4) 0.540(3) 0.033(14) Uiso 1 1 d . . .
H19C H 0.551(3) 0.257(5) 0.648(4) 0.058(18) Uiso 1 1 d . . .
C21 C 0.7015(2) 0.5263(3) 0.5687(2) 0.0179(8) Uani 1 1 d . . .
C22 C 0.7079(2) 0.6176(3) 0.6228(2) 0.0193(8) Uani 1 1 d . . .
C23 C 0.7796(2) 0.6455(3) 0.6502(3) 0.0207(8) Uani 1 1 d . . .
C24 C 0.8185(3) 0.7290(4) 0.7044(3) 0.0299(10) Uani 1 1 d . . .
H24 H 0.789(3) 0.799(5) 0.716(3) 0.036(14) Uiso 1 1 d . . .
C25 C 0.8890(3) 0.7338(4) 0.7185(3) 0.0335(11) Uani 1 1 d . . .
H25 H 0.923(3) 0.799(4) 0.753(3) 0.036(14) Uiso 1 1 d . . .
C26 C 0.9228(3) 0.6553(5) 0.6803(3) 0.0340(11) Uani 1 1 d . . .
H26 H 0.973(3) 0.654(5) 0.695(4) 0.043(16) Uiso 1 1 d . . .
C27 C 0.8861(2) 0.5716(4) 0.6269(3) 0.0278(10) Uani 1 1 d . . .
H27 H 0.908(2) 0.519(4) 0.605(3) 0.027(13) Uiso 1 1 d . . .
C28 C 0.8142(2) 0.5677(3) 0.6113(2) 0.0184(8) Uani 1 1 d . . .
C29 C 0.6524(3) 0.6739(4) 0.6511(3) 0.0295(10) Uani 1 1 d . . .
H29B H 0.608(3) 0.650(4) 0.618(4) 0.033(14) Uiso 1 1 d . . .
H29A H 0.658(3) 0.761(6) 0.646(4) 0.063(19) Uiso 1 1 d . . .
H29C H 0.648(5) 0.644(7) 0.710(7) 0.12(3) Uiso 1 1 d . . .
C31 C 0.7320(3) 0.5015(4) 0.2847(3) 0.0256(9) Uani 1 1 d . . .
H31B H 0.720(3) 0.573(5) 0.276(3) 0.034(14) Uiso 1 1 d . . .
H31A H 0.686(2) 0.454(4) 0.273(3) 0.021(11) Uiso 1 1 d . . .
C32 C 0.7693(3) 0.4629(5) 0.2213(3) 0.0333(11) Uani 1 1 d . . .
H32B H 0.815(2) 0.493(3) 0.234(2) 0.006(9) Uiso 1 1 d . . .
H32A H 0.783(3) 0.383(5) 0.226(4) 0.035(15) Uiso 1 1 d . . .
H32C H 0.738(3) 0.482(6) 0.172(5) 0.07(2) Uiso 1 1 d . . .
C33 C 0.8246(2) 0.5788(4) 0.4016(3) 0.0277(10) Uani 1 1 d . . .
H33A H 0.864(2) 0.542(4) 0.451(3) 0.027(12) Uiso 1 1 d . . .
H33B H 0.855(3) 0.599(4) 0.375(4) 0.029(13) Uiso 1 1 d . . .
C34 C 0.7951(3) 0.6941(4) 0.4163(3) 0.0338(11) Uani 1 1 d . . .
H34A H 0.836(3) 0.744(5) 0.438(3) 0.042(15) Uiso 1 1 d . . .
H34C H 0.753(3) 0.721(5) 0.366(4) 0.048(16) Uiso 1 1 d . . .
H34B H 0.767(3) 0.690(5) 0.458(4) 0.039(15) Uiso 1 1 d . . .
C41 C 0.9300(5) 0.3164(9) 0.4729(7) 0.020(2) Uani 0.50 1 d P A 1
H41A H 0.9337 0.2434 0.4474 0.024 Uiso 0.50 1 calc PR A 1
H41B H 0.9183 0.3729 0.4286 0.024 Uiso 0.50 1 calc PR A 1
C41A C 0.9449(9) 0.3107(14) 0.5154(11) 0.053(4) Uani 0.50 1 d P A 3
H41C H 0.9725 0.3480 0.5660 0.064 Uiso 0.50 1 calc PR A 3
H41D H 0.9613 0.2330 0.5159 0.064 Uiso 0.50 1 calc PR A 3
C42 C 0.9998(4) 0.3463(8) 0.5342(6) 0.0254(18) Uani 0.50 1 d P A 1
H42A H 1.0342 0.3488 0.5050 0.038 Uiso 0.50 1 calc PR A 1
H42B H 1.0123 0.2897 0.5775 0.038 Uiso 0.50 1 calc PR A 1
H42C H 0.9969 0.4193 0.5587 0.038 Uiso 0.50 1 calc PR A 1
C42A C 0.9531(6) 0.3707(14) 0.4412(9) 0.064(4) Uani 0.50 1 d P A 3
H42D H 1.0010 0.3701 0.4429 0.096 Uiso 0.50 1 calc PR A 3
H42E H 0.9376 0.4479 0.4414 0.096 Uiso 0.50 1 calc PR A 3
H42F H 0.9260 0.3333 0.3912 0.096 Uiso 0.50 1 calc PR A 3
C43 C 0.8713(3) 0.2266(5) 0.5788(3) 0.0371(12) Uani 1 1 d . A .
H43B H 0.822(3) 0.220(4) 0.576(3) 0.030(13) Uiso 1 1 d . . .
H43A H 0.896(3) 0.153(5) 0.569(4) 0.049(17) Uiso 1 1 d . . .
C44 C 0.9066(3) 0.2653(5) 0.6690(3) 0.0414(13) Uani 1 1 d . . .
H44A H 0.880(3) 0.347(5) 0.686(4) 0.040(15) Uiso 1 1 d . . .
H44B H 0.960(4) 0.277(6) 0.692(4) 0.08(2) Uiso 1 1 d . . .
H44C H 0.899(3) 0.200(6) 0.712(5) 0.07(2) Uiso 1 1 d . . .
C51 C 0.9520(9) 0.5191(14) 0.8968(10) 0.077(5) Uani 0.50 1 d P . .
C52 C 0.9974(6) 0.4600(7) 0.8718(6) 0.085(3) Uani 1 1 d . . .
C53 C 1.0595(8) 0.4244(11) 0.9499(9) 0.060(4) Uani 0.50 1 d P . .
C54 C 1.0553(4) 0.4515(5) 1.0265(5) 0.0560(16) Uani 1 1 d . . .
C55 C 1.0077(8) 0.5108(9) 1.0496(8) 0.054(3) Uani 0.50 1 d P . .
C48 C 0.6766(2) 0.2130(4) 0.3022(3) 0.0254(9) Uani 1 1 d . A .
C45 C 0.7980(2) 0.1811(4) 0.3299(3) 0.0262(9) Uani 1 1 d . A .
C46 C 0.7584(3) 0.1182(5) 0.2510(4) 0.0408(13) Uani 1 1 d . . .
C47 C 0.6874(3) 0.1019(4) 0.2629(3) 0.0302(10) Uani 1 1 d . A .
H45A H 0.828(2) 0.235(4) 0.327(3) 0.025(12) Uiso 1 1 d . . .
H45B H 0.824(2) 0.129(4) 0.376(3) 0.018(12) Uiso 1 1 d . . .
H47A H 0.682(3) 0.040(5) 0.297(4) 0.047(16) Uiso 1 1 d . . .
H46A H 0.782(3) 0.049(5) 0.247(4) 0.045(16) Uiso 1 1 d . . .
H48A H 0.662(2) 0.282(4) 0.254(3) 0.028(13) Uiso 1 1 d . . .
H48B H 0.646(2) 0.200(4) 0.334(3) 0.028(13) Uiso 1 1 d . . .
H47B H 0.652(2) 0.090(4) 0.214(3) 0.021(12) Uiso 1 1 d . . .
H46B H 0.749(3) 0.183(6) 0.204(5) 0.07(2) Uiso 1 1 d . . .

loop_
_atom_site_aniso_label
_atom_site_aniso_U_11
_atom_site_aniso_U_22
_atom_site_aniso_U_33
_atom_site_aniso_U_23
_atom_site_aniso_U_13
_atom_site_aniso_U_12
Zr 0.0223(2) 0.0211(2) 0.00739(19) -0.00182(13) 0.00893(14) -0.00198(15)
Br 0.0337(3) 0.0398(3) 0.0108(2) 0.00326(17) 0.00514(17) 0.01304(19)
N1 0.0242(17) 0.0196(16) 0.0101(15) -0.0014(12) 0.0095(13) -0.0030(13)
N2 0.0211(16) 0.0243(17) 0.0059(15) -0.0021(12) 0.0053(12) -0.0013(13)
N3 0.036(2) 0.0221(17) 0.0150(17) 0.0023(13) 0.0148(15) -0.0015(15)
N4 0.0208(17) 0.032(2) 0.0245(19) -0.0048(15) 0.0111(15) -0.0008(15)
O1 0.0294(15) 0.0275(15) 0.0115(14) -0.0051(11) 0.0111(12) -0.0001(12)
C1 0.025(2) 0.024(2) 0.0089(18) 0.0005(15) 0.0099(15) 0.0035(16)
C2 0.024(2) 0.025(2) 0.0085(18) 0.0012(15) 0.0033(14) 0.0049(16)
C3 0.038(3) 0.026(2) 0.015(2) -0.0001(17) 0.0004(18) 0.0014(19)
C4 0.041(3) 0.030(2) 0.014(2) -0.0041(18) -0.0064(19) 0.001(2)
C5 0.029(2) 0.032(2) 0.0085(18) 0.0021(16) 0.0061(16) 0.0111(18)
C6 0.027(2) 0.031(2) 0.015(2) 0.0038(17) 0.0093(17) 0.0024(18)
C7 0.0198(19) 0.029(2) 0.0122(19) 0.0012(16) 0.0052(15) -0.0007(16)
C11 0.0199(19) 0.027(2) 0.0091(18) 0.0012(15) 0.0051(15) 0.0037(16)
C12 0.0204(19) 0.033(2) 0.0094(18) 0.0010(16) 0.0046(15) -0.0024(17)
C13 0.026(2) 0.031(2) 0.0082(18) 0.0049(16) 0.0050(15) -0.0035(17)
C14 0.034(2) 0.032(2) 0.016(2) 0.0060(18) 0.0064(18) -0.0069(19)
C15 0.051(3) 0.026(2) 0.017(2) 0.0014(17) 0.008(2) -0.010(2)
C16 0.051(3) 0.024(2) 0.018(2) -0.0014(17) 0.010(2) -0.001(2)
C17 0.037(2) 0.027(2) 0.0129(19) 0.0001(16) 0.0114(18) 0.0019(19)
C18 0.026(2) 0.0238(19) 0.0053(17) 0.0005(14) 0.0068(15) -0.0028(16)
C19 0.026(2) 0.041(3) 0.027(2) -0.001(2) 0.0184(19) -0.004(2)
C21 0.0238(19) 0.024(2) 0.0068(17) 0.0027(14) 0.0064(14) 0.0004(16)
C22 0.029(2) 0.0205(19) 0.0090(18) 0.0020(14) 0.0070(15) 0.0033(16)
C23 0.030(2) 0.024(2) 0.0099(18) -0.0008(15) 0.0076(16) 0.0013(16)
C24 0.041(3) 0.031(2) 0.017(2) -0.0070(18) 0.0078(19) -0.001(2)
C25 0.036(3) 0.034(3) 0.027(3) -0.013(2) 0.004(2) -0.006(2)
C26 0.030(3) 0.044(3) 0.026(3) -0.012(2) 0.005(2) -0.009(2)
C27 0.030(2) 0.034(2) 0.020(2) -0.0074(19) 0.0070(18) -0.002(2)
C28 0.024(2) 0.0230(19) 0.0091(18) -0.0033(14) 0.0065(15) -0.0029(16)
C29 0.036(3) 0.031(2) 0.025(2) -0.0027(19) 0.013(2) 0.005(2)
C31 0.038(3) 0.025(2) 0.017(2) -0.0001(17) 0.0129(18) -0.001(2)
C32 0.049(3) 0.040(3) 0.016(2) 0.001(2) 0.016(2) 0.001(2)
C33 0.032(2) 0.037(2) 0.019(2) 0.0032(19) 0.0144(19) -0.004(2)
C34 0.048(3) 0.027(2) 0.028(3) -0.002(2) 0.015(2) -0.006(2)
C41 0.017(4) 0.031(5) 0.017(5) -0.007(4) 0.012(4) -0.005(4)
C41A 0.065(11) 0.065(9) 0.047(9) 0.001(8) 0.044(9) 0.004(8)
C42 0.020(4) 0.041(5) 0.020(4) -0.005(4) 0.011(3) -0.002(4)
C42A 0.037(6) 0.119(13) 0.043(7) -0.025(8) 0.022(6) -0.028(7)
C43 0.033(3) 0.035(3) 0.036(3) 0.009(2) 0.000(2) 0.005(2)
C44 0.033(3) 0.057(4) 0.030(3) 0.008(2) 0.003(2) 0.002(3)
C51 0.093(11) 0.068(10) 0.049(9) 0.029(8) -0.012(9) -0.037(9)
C52 0.131(8) 0.054(4) 0.095(7) -0.008(4) 0.073(6) -0.021(5)
C53 0.071(9) 0.046(7) 0.063(9) -0.003(6) 0.022(7) -0.023(7)
C54 0.068(4) 0.045(3) 0.057(4) 0.004(3) 0.023(3) -0.010(3)
C55 0.094(10) 0.027(5) 0.045(8) -0.006(5) 0.026(8) -0.025(6)
C48 0.029(2) 0.034(2) 0.013(2) -0.0040(18) 0.0072(17) -0.0051(19)
C45 0.031(2) 0.031(2) 0.020(2) -0.0091(18) 0.0125(18) -0.005(2)
C46 0.044(3) 0.051(3) 0.030(3) -0.025(3) 0.014(2) -0.006(3)
C47 0.038(3) 0.035(3) 0.017(2) -0.0096(19) 0.0064(19) -0.006(2)

loop_
_atom_type_symbol
_atom_type_description
_atom_type_scat_dispersion_real
_atom_type_scat_dispersion_imag
_atom_type_scat_source
C C 0.0033 0.0016 'International Tables Vol C Tables 4.2.6.8 and 6.1.1.4'
H H 0.0000 0.0000 'International Tables Vol C Tables 4.2.6.8 and 6.1.1.4'
N N 0.0061 0.0033 'International Tables Vol C Tables 4.2.6.8 and 6.1.1.4'
O O 0.0106 0.0060 'International Tables Vol C Tables 4.2.6.8 and 6.1.1.4'
Br Br -0.2901 2.4595 'International Tables Vol C Tables 4.2.6.8 and 6.1.1.4'
Zr Zr -2.9673 0.5597 'International Tables Vol C Tables 4.2.6.8 and 6.1.1.4'

loop_
_geom_angle_atom_site_label_1
_geom_angle_atom_site_label_2
_geom_angle_atom_site_label_3
_geom_angle
_geom_angle_site_symmetry_1
_geom_angle_site_symmetry_3
_geom_angle_publ_flag
N4 Zr N3 110.90(15) . . ?
N4 Zr N2 102.41(13) . . ?
N3 Zr N2 98.02(13) . . ?
N4 Zr N1 115.46(14) . . ?
N3 Zr N1 132.14(14) . . ?
N2 Zr N1 83.39(12) . . ?
N4 Zr O1 94.28(13) . . ?
N3 Zr O1 85.31(13) . . ?
N2 Zr O1 160.41(11) . . ?
N1 Zr O1 80.19(11) . . ?
C18 N1 C11 105.1(3) . . ?
C18 N1 Zr 131.3(3) . . ?
C11 N1 Zr 123.3(3) . . ?
C28 N2 C21 105.2(3) . . ?
C28 N2 Zr 131.3(3) . . ?
C21 N2 Zr 122.4(2) . . ?
C33 N3 C31 113.9(3) . . ?
C33 N3 Zr 112.1(3) . . ?
C31 N3 Zr 134.0(3) . . ?
C43 N4 C41A 101.9(7) . . ?
C43 N4 C41 122.0(5) . . ?
C41A N4 C41 26.4(6) . . ?
C43 N4 Zr 110.2(3) . . ?
C41A N4 Zr 147.9(7) . . ?
C41 N4 Zr 125.1(5) . . ?
C45 O1 C48 109.1(3) . . ?
C45 O1 Zr 121.7(2) . . ?
C48 O1 Zr 129.1(2) . . ?
C21 C1 C11 114.1(3) . . ?
C21 C1 C2 113.3(3) . . ?
C11 C1 C2 111.3(3) . . ?
C21 C1 H1 107(3) . . ?
C11 C1 H1 112(3) . . ?
C2 C1 H1 99(3) . . ?
C7 C2 C3 118.4(4) . . ?
C7 C2 C1 121.9(4) . . ?
C3 C2 C1 119.5(4) . . ?
C4 C3 C2 120.9(4) . . ?
C4 C3 H3 112(3) . . ?
C2 C3 H3 127(3) . . ?
C5 C4 C3 119.3(4) . . ?
C5 C4 H4 120(4) . . ?
C3 C4 H4 121(4) . . ?
C4 C5 C6 121.3(4) . . ?
C4 C5 Br 118.2(3) . . ?
C6 C5 Br 120.4(3) . . ?
C5 C6 C7 119.1(4) . . ?
C5 C6 H6 121(3) . . ?
C7 C6 H6 120(3) . . ?
C2 C7 C6 120.9(4) . . ?
C2 C7 H7 117(3) . . ?
C6 C7 H7 122(3) . . ?
C12 C11 N1 112.0(4) . . ?
C12 C11 C1 128.4(4) . . ?
N1 C11 C1 119.4(3) . . ?
C11 C12 C13 106.6(4) . . ?
C11 C12 C19 128.7(4) . . ?
C13 C12 C19 124.6(4) . . ?
C14 C13 C18 119.4(4) . . ?
C14 C13 C12 133.6(4) . . ?
C18 C13 C12 107.0(4) . . ?
C15 C14 C13 120.0(4) . . ?
C15 C14 H14 126(3) . . ?
C13 C14 H14 115(3) . . ?
C14 C15 C16 120.5(4) . . ?
C14 C15 H15 125(3) . . ?
C16 C15 H15 114(3) . . ?
C17 C16 C15 120.8(5) . . ?
C17 C16 H16 117(4) . . ?
C15 C16 H16 122(4) . . ?
C18 C17 C16 118.7(4) . . ?
C18 C17 H17 126(3) . . ?
C16 C17 H17 116(3) . . ?
C17 C18 N1 130.1(4) . . ?
C17 C18 C13 120.6(4) . . ?
N1 C18 C13 109.3(4) . . ?
C12 C19 H19B 114(3) . . ?
C12 C19 H19A 109(3) . . ?
H19B C19 H19A 102(4) . . ?
C12 C19 H19C 108(3) . . ?
H19B C19 H19C 102(4) . . ?
H19A C19 H19C 121(4) . . ?
C22 C21 N2 111.6(3) . . ?
C22 C21 C1 127.5(4) . . ?
N2 C21 C1 120.8(3) . . ?
C21 C22 C23 106.2(4) . . ?
C21 C22 C29 128.1(4) . . ?
C23 C22 C29 125.7(4) . . ?
C24 C23 C28 119.2(4) . . ?
C24 C23 C22 133.6(4) . . ?
C28 C23 C22 107.2(3) . . ?
C25 C24 C23 119.5(4) . . ?
C25 C24 H24 122(3) . . ?
C23 C24 H24 115(3) . . ?
C24 C25 C26 120.8(4) . . ?
C24 C25 H25 126(3) . . ?
C26 C25 H25 113(3) . . ?
C27 C26 C25 121.1(5) . . ?
C27 C26 H26 118(3) . . ?
C25 C26 H26 121(3) . . ?
C26 C27 C28 118.2(4) . . ?
C26 C27 H27 121(3) . . ?
C28 C27 H27 120(3) . . ?
N2 C28 C27 129.0(4) . . ?
N2 C28 C23 109.8(3) . . ?
C27 C28 C23 121.2(4) . . ?
C22 C29 H29B 110(3) . . ?
C22 C29 H29A 107(4) . . ?
H29B C29 H29A 111(5) . . ?
C22 C29 H29C 114(5) . . ?
H29B C29 H29C 97(6) . . ?
H29A C29 H29C 117(6) . . ?
N3 C31 C32 113.3(4) . . ?
N3 C31 H31B 108(4) . . ?
C32 C31 H31B 110(4) . . ?
N3 C31 H31A 110(3) . . ?
C32 C31 H31A 108(3) . . ?
H31B C31 H31A 107(4) . . ?
C31 C32 H32B 113(2) . . ?
C31 C32 H32A 114(4) . . ?
H32B C32 H32A 96(4) . . ?
C31 C32 H32C 102(4) . . ?
H32B C32 H32C 118(5) . . ?
H32A C32 H32C 114(6) . . ?
N3 C33 C34 115.7(4) . . ?
N3 C33 H33A 105(3) . . ?
C34 C33 H33A 118(3) . . ?
N3 C33 H33B 123(3) . . ?
C34 C33 H33B 102(3) . . ?
H33A C33 H33B 92(4) . . ?
C33 C34 H34A 105(3) . . ?
C33 C34 H34C 113(3) . . ?
H34A C34 H34C 121(4) . . ?
C33 C34 H34B 113(3) . . ?
H34A C34 H34B 111(4) . . ?
H34C C34 H34B 94(4) . . ?
C42 C41 N4 113.5(8) . . ?
C42 C41 H41A 108.9 . . ?
N4 C41 H41A 108.9 . . ?
C42 C41 H41B 108.9 . . ?
N4 C41 H41B 108.9 . . ?
H41A C41 H41B 107.7 . . ?
C42A C41A N4 110.1(13) . . ?
C42A C41A H41C 109.6 . . ?
N4 C41A H41C 109.6 . . ?
C42A C41A H41D 109.6 . . ?
N4 C41A H41D 109.6 . . ?
H41C C41A H41D 108.2 . . ?
C41 C42 H42A 109.5 . . ?
C41 C42 H42B 109.5 . . ?
H42A C42 H42B 109.5 . . ?
C41 C42 H42C 109.5 . . ?
H42A C42 H42C 109.5 . . ?
H42B C42 H42C 109.5 . . ?
C41A C42A H42D 109.5 . . ?
C41A C42A H42E 109.5 . . ?
H42D C42A H42E 109.5 . . ?
C41A C42A H42F 109.5 . . ?
H42D C42A H42F 109.5 . . ?
H42E C42A H42F 109.5 . . ?
N4 C43 C44 115.3(4) . . ?
N4 C43 H43B 104(3) . . ?
C44 C43 H43B 104(3) . . ?
N4 C43 H43A 110(4) . . ?
C44 C43 H43A 108(3) . . ?
H43B C43 H43A 116(4) . . ?
C43 C44 H44A 111(3) . . ?
C43 C44 H44B 122(4) . . ?
H44A C44 H44B 108(5) . . ?
C43 C44 H44C 109(4) . . ?
H44A C44 H44C 105(5) . . ?
H44B C44 H44C 100(5) . . ?
C55 C51 C52 70.3(14) 3_767 . ?
C55 C51 C54 64.6(12) 3_767 3_767 ?
C52 C51 C54 134.8(13) . 3_767 ?
C51 C52 C55 46.8(8) . 3_767 ?
C51 C52 C53 109.8(11) . . ?
C55 C52 C53 63.1(10) 3_767 . ?
C54 C53 C55 65.1(9) . 3_767 ?
C54 C53 C52 117.7(12) . . ?
C55 C53 C52 52.6(7) 3_767 . ?
C55 C54 C53 130.7(11) . . ?
C55 C54 C51 46.8(9) . 3_767 ?
C53 C54 C51 177.5(12) . 3_767 ?
C55 C54 C55 66.7(9) . 3_767 ?
C53 C54 C55 64.0(9) . 3_767 ?
C51 C54 C55 113.4(11) 3_767 3_767 ?
C51 C55 C54 68.6(16) 3_767 . ?
C51 C55 C52 62.9(13) 3_767 3_767 ?
C54 C55 C52 131.5(14) . 3_767 ?
C51 C55 C53 127.0(17) 3_767 3_767 ?
C54 C55 C53 163.9(13) . 3_767 ?
C52 C55 C53 64.3(9) 3_767 3_767 ?
C51 C55 C54 175.6(14) 3_767 3_767 ?
C54 C55 C54 113.3(9) . 3_767 ?
C52 C55 C54 115.2(12) 3_767 3_767 ?
C53 C55 C54 50.8(8) 3_767 3_767 ?
C51 C55 C55 132(2) 3_767 3_767 ?
C54 C55 C55 63.8(10) . 3_767 ?
C52 C55 C55 164.5(19) 3_767 3_767 ?
C53 C55 C55 100.3(15) 3_767 3_767 ?
C54 C55 C55 49.5(9) 3_767 3_767 ?
O1 C48 C47 104.4(4) . . ?
O1 C48 H48A 106(2) . . ?
C47 C48 H48A 111(3) . . ?
O1 C48 H48B 111(3) . . ?
C47 C48 H48B 108(3) . . ?
H48A C48 H48B 116(4) . . ?
O1 C45 C46 105.5(4) . . ?
O1 C45 H45A 103(3) . . ?
C46 C45 H45A 120(3) . . ?
O1 C45 H45B 109(3) . . ?
C46 C45 H45B 113(3) . . ?
H45A C45 H45B 105(4) . . ?
C45 C46 C47 103.0(4) . . ?
C45 C46 H46A 109(3) . . ?
C47 C46 H46A 114(3) . . ?
C45 C46 H46B 103(4) . . ?
C47 C46 H46B 102(4) . . ?
H46A C46 H46B 123(5) . . ?
C48 C47 C46 102.2(4) . . ?
C48 C47 H47A 111(4) . . ?
C46 C47 H47A 117(3) . . ?
C48 C47 H47B 110(3) . . ?
C46 C47 H47B 115(3) . . ?
H47A C47 H47B 102(4) . . ?

loop_
_geom_bond_atom_site_label_1
_geom_bond_atom_site_label_2
_geom_bond_distance
_geom_bond_site_symmetry_2
_geom_bond_publ_flag
Zr N4 2.014(4) . ?
Zr N3 2.030(3) . ?
Zr N2 2.185(3) . ?
Zr N1 2.203(3) . ?
Zr O1 2.290(3) . ?
Br C5 1.904(4) . ?
N1 C18 1.404(5) . ?
N1 C11 1.405(5) . ?
N2 C28 1.395(5) . ?
N2 C21 1.409(5) . ?
N3 C33 1.455(6) . ?
N3 C31 1.461(6) . ?
N4 C43 1.469(6) . ?
N4 C41A 1.475(15) . ?
N4 C41 1.527(11) . ?
O1 C45 1.461(5) . ?
O1 C48 1.468(5) . ?
C1 C21 1.497(6) . ?
C1 C11 1.501(6) . ?
C1 C2 1.536(5) . ?
C1 H1 0.88(5) . ?
C2 C7 1.390(6) . ?
C2 C3 1.398(6) . ?
C3 C4 1.394(6) . ?
C3 H3 0.96(5) . ?
C4 C5 1.372(7) . ?
C4 H4 0.87(6) . ?
C5 C6 1.381(6) . ?
C6 C7 1.397(6) . ?
C6 H6 1.00(5) . ?
C7 H7 1.00(6) . ?
C11 C12 1.367(6) . ?
C12 C13 1.425(6) . ?
C12 C19 1.503(6) . ?
C13 C14 1.403(6) . ?
C13 C18 1.419(6) . ?
C14 C15 1.366(7) . ?
C14 H14 0.99(6) . ?
C15 C16 1.408(7) . ?
C15 H15 1.00(5) . ?
C16 C17 1.395(6) . ?
C16 H16 0.86(6) . ?
C17 C18 1.389(6) . ?
C17 H17 0.93(5) . ?
C19 H19B 1.14(5) . ?
C19 H19A 0.92(5) . ?
C19 H19C 1.14(6) . ?
C21 C22 1.384(5) . ?
C22 C23 1.423(6) . ?
C22 C29 1.492(6) . ?
C23 C24 1.406(6) . ?
C23 C28 1.417(6) . ?
C24 C25 1.374(7) . ?
C24 H24 1.07(5) . ?
C25 C26 1.408(7) . ?
C25 H25 1.07(5) . ?
C26 C27 1.387(6) . ?
C26 H26 0.97(6) . ?
C27 C28 1.398(6) . ?
C27 H27 0.91(5) . ?
C29 H29B 0.95(6) . ?
C29 H29A 1.03(7) . ?
C29 H29C 1.08(11) . ?
C31 C32 1.537(7) . ?
C31 H31B 0.87(6) . ?
C31 H31A 1.05(4) . ?
C32 H32B 0.94(4) . ?
C32 H32A 0.98(5) . ?
C32 H32C 0.90(7) . ?
C33 C34 1.529(7) . ?
C33 H33A 1.05(5) . ?
C33 H33B 0.90(6) . ?
C34 H34A 1.00(6) . ?
C34 H34C 1.05(6) . ?
C34 H34B 1.02(6) . ?
C41 C42 1.519(12) . ?
C41 H41A 0.9700 . ?
C41 H41B 0.9700 . ?
C41A C42A 1.475(19) . ?
C41A H41C 0.9700 . ?
C41A H41D 0.9700 . ?
C42 H42A 0.9600 . ?
C42 H42B 0.9600 . ?
C42 H42C 0.9600 . ?
C42A H42D 0.9600 . ?
C42A H42E 0.9600 . ?
C42A H42F 0.9600 . ?
C43 C44 1.533(7) . ?
C43 H43B 0.99(5) . ?
C43 H43A 1.04(6) . ?
C44 H44A 1.18(6) . ?
C44 H44B 1.04(7) . ?
C44 H44C 1.10(7) . ?
C51 C55 1.076(18) 3_767 ?
C51 C52 1.31(2) . ?
C51 C54 1.37(2) 3_767 ?
C52 C55 1.389(15) 3_767 ?
C52 C53 1.575(17) . ?
C53 C54 1.344(16) . ?
C53 C55 1.56(2) 3_767 ?
C54 C55 1.333(16) . ?
C54 C51 1.37(2) 3_767 ?
C54 C55 1.572(16) 3_767 ?
C55 C51 1.076(18) 3_767 ?
C55 C52 1.389(15) 3_767 ?
C55 C53 1.56(2) 3_767 ?
C55 C54 1.572(16) 3_767 ?
C55 C55 1.61(3) 3_767 ?
C48 C47 1.506(6) . ?
C48 H48A 1.12(5) . ?
C48 H48B 0.94(5) . ?
C45 C46 1.516(6) . ?
C45 H45A 0.88(5) . ?
C45 H45B 1.00(5) . ?
C46 C47 1.517(8) . ?
C46 H46A 0.95(6) . ?
C46 H46B 1.07(7) . ?
C47 H47A 0.95(6) . ?
C47 H47B 0.93(5) . ?
